data_4335752
loop_
_publ_author_name
'Wing-Por Leung'
'Wang-Kin Chiu'
'Thomas C. W. Mak'

_publ_section_title
;
 Synthesis and Structural Characterization of Base-Stabilized Oligomeric
 Heterovinylidenes
;
_journal_name_full 'Inorganic Chemistry'
_journal_page_first 9479
_journal_page_last 9486
_journal_paper_doi 10.1021/ic4011345
_journal_volume 52
_journal_year 2013
_chemical_formula_sum 'C60 H58 Fe N2 O4 P4 Si2 Sn2'
_chemical_formula_weight 1344.37
_chemical_name_systematic
; 
 ? 
;
_space_group_IT_number 14
_symmetry_cell_setting monoclinic
_symmetry_space_group_name_Hall '-P 2yn'
_symmetry_space_group_name_H-M 'P 1 21/n 1'
_atom_sites_solution_hydrogens geom
_atom_sites_solution_primary direct
_atom_sites_solution_secondary difmap
_audit_creation_method SHELXL-97
_cell_angle_alpha 90.00
_cell_angle_beta 108.4570(10)
_cell_angle_gamma 90.00
_cell_formula_units_Z 4
_cell_length_a 22.6265(13)
_cell_length_b 12.3720(7)
_cell_length_c 25.1730(15)
_cell_measurement_reflns_used 562
_cell_measurement_temperature 296(2)
_cell_measurement_theta_max 15
_cell_measurement_theta_min 15
_cell_volume 6684.3(7)
_computing_cell_refinement 'BRUKER KAPPA APEXII DUO DIFFRACTOMETER'
_computing_data_collection 'BRUKER KAPPA APEXII DUO DIFFRACTOMETER'
_computing_data_reduction 'BRUKER KAPPA APEXII DUO DIFFRACTOMETER'
_computing_molecular_graphics 'SIEMENS SHELXTL'
_computing_publication_material 'SIEMENS SHELXTL'
_computing_structure_refinement 'SHELXL-97 (Sheldrick, 2008)'
_computing_structure_solution 'SHELXS-97 (Sheldrick, 2008)'
_diffrn_ambient_temperature 296(2)
_diffrn_measured_fraction_theta_full 0.992
_diffrn_measured_fraction_theta_max 0.992
_diffrn_measurement_device_type 'BRUKER KAPPA APEXII DUO DIFFRACTOMETER'
_diffrn_measurement_method 'PHI & OMEGA SCAN'
_diffrn_radiation_monochromator graphite
_diffrn_radiation_source 'fine-focus sealed tube'
_diffrn_radiation_type MoK\a
_diffrn_radiation_wavelength 0.71073
_diffrn_reflns_av_R_equivalents 0.0852
_diffrn_reflns_av_sigmaI/netI 0.0674
_diffrn_reflns_limit_h_max 26
_diffrn_reflns_limit_h_min -27
_diffrn_reflns_limit_k_max 14
_diffrn_reflns_limit_k_min -14
_diffrn_reflns_limit_l_max 30
_diffrn_reflns_limit_l_min -30
_diffrn_reflns_number 54315
_diffrn_reflns_theta_full 25.25
_diffrn_reflns_theta_max 25.25
_diffrn_reflns_theta_min 1.90
_exptl_absorpt_coefficient_mu 1.129
_exptl_absorpt_correction_T_max 0.6375
_exptl_absorpt_correction_T_min 0.5687
_exptl_absorpt_correction_type multi-scan
_exptl_crystal_colour red
_exptl_crystal_density_diffrn 1.336
_exptl_crystal_description block
_exptl_crystal_F_000 2712
_exptl_crystal_size_max 0.50
_exptl_crystal_size_mid 0.40
_exptl_crystal_size_min 0.30
_platon_squeeze_details
;
;
_refine_diff_density_max 1.434
_refine_diff_density_min -0.769
_refine_diff_density_rms 0.137
_refine_ls_extinction_method none
_refine_ls_goodness_of_fit_ref 1.042
_refine_ls_hydrogen_treatment riding
_refine_ls_matrix_type full
_refine_ls_number_parameters 676
_refine_ls_number_reflns 12002
_refine_ls_number_restraints 0
_refine_ls_restrained_S_all 1.042
_refine_ls_R_factor_all 0.0712
_refine_ls_R_factor_gt 0.0603
_refine_ls_shift/su_max 0.002
_refine_ls_shift/su_mean 0.000
_refine_ls_structure_factor_coef Fsqd
_refine_ls_weighting_details 'calc w=1/[\s^2^(Fo^2^)+(0.1209P)^2^+0.4431P] where P=(Fo^2^+2Fc^2^)/3'
_refine_ls_weighting_scheme calc
_refine_ls_wR_factor_gt 0.1609
_refine_ls_wR_factor_ref 0.1721
_reflns_number_gt 9784
_reflns_number_total 12002
_reflns_threshold_expression >2sigma(I)
_cod_data_source_file ic4011345_si_004.cif
_cod_data_source_block OC102
_cod_database_code 4335752

loop_
_symmetry_equiv_pos_as_xyz
'x, y, z'
'-x+1/2, y+1/2, -z+1/2'
'-x, -y, -z'
'x-1/2, -y-1/2, z-1/2'

loop_
_atom_site_label
_atom_site_type_symbol
_atom_site_fract_x
_atom_site_fract_y
_atom_site_fract_z
_atom_site_U_iso_or_equiv
_atom_site_adp_type
_atom_site_occupancy
_atom_site_symmetry_multiplicity
_atom_site_calc_flag
_atom_site_refinement_flags
Fe1 Fe 0.35149(3) 0.63986(5) 0.03130(3) 0.03938(18) Uani 1 1 d .
Sn1 Sn 0.276998(14) 0.15606(3) 0.097682(13) 0.03989(13) Uani 1 1 d .
Sn2 Sn 0.356500(13) 0.47367(2) 0.089388(11) 0.03062(12) Uani 1 1 d .
P1 P 0.16334(5) 0.25823(10) 0.03215(5) 0.0383(3) Uani 1 1 d .
P2 P 0.25086(5) 0.43366(10) 0.10736(5) 0.0335(3) Uani 1 1 d .
P3 P 0.44618(5) 0.32969(10) 0.15424(5) 0.0333(3) Uani 1 1 d .
P4 P 0.36476(5) 0.20060(9) 0.04958(5) 0.0346(3) Uani 1 1 d .
Si1 Si 0.15458(8) 0.02416(14) -0.01192(11) 0.0824(7) Uani 1 1 d .
Si2 Si 0.47649(7) 0.54365(13) 0.21789(6) 0.0513(4) Uani 1 1 d .
N1 N 0.18354(19) 0.1327(4) 0.0321(2) 0.0537(12) Uani 1 1 d .
N2 N 0.42990(17) 0.4530(3) 0.16973(15) 0.0365(8) Uani 1 1 d .
C1 C 0.2320(2) 0.3142(4) 0.07179(19) 0.0389(10) Uani 1 1 d .
C2 C 0.1314(2) 0.3071(4) -0.0391(2) 0.0443(11) Uani 1 1 d .
C3 C 0.0678(3) 0.3087(5) -0.0681(2) 0.0577(14) Uani 1 1 d .
H3A H 0.0395 0.2907 -0.0495 0.069 Uiso 1 1 calc R
C4 C 0.0461(3) 0.3364(6) -0.1238(3) 0.077(2) Uani 1 1 d .
H4A H 0.0036 0.3363 -0.1430 0.092 Uiso 1 1 calc R
C5 C 0.0887(4) 0.3648(6) -0.1513(3) 0.081(2) Uani 1 1 d .
H5A H 0.0745 0.3856 -0.1887 0.098 Uiso 1 1 calc R
C6 C 0.1518(3) 0.3621(6) -0.1232(3) 0.0685(17) Uani 1 1 d .
H6A H 0.1799 0.3797 -0.1419 0.082 Uiso 1 1 calc R
C7 C 0.1733(3) 0.3335(5) -0.0676(2) 0.0541(13) Uani 1 1 d .
H7A H 0.2160 0.3317 -0.0489 0.065 Uiso 1 1 calc R
C8 C 0.1005(2) 0.2760(5) 0.0628(2) 0.0493(13) Uani 1 1 d .
C9 C 0.0892(3) 0.1960(7) 0.0955(3) 0.078(2) Uani 1 1 d .
H9A H 0.1091 0.1295 0.0981 0.094 Uiso 1 1 calc R
C10 C 0.0478(4) 0.2148(10) 0.1247(3) 0.099(3) Uani 1 1 d .
H10A H 0.0385 0.1595 0.1458 0.119 Uiso 1 1 calc R
C11 C 0.0209(4) 0.3121(11) 0.1232(4) 0.104(3) Uani 1 1 d .
H11A H -0.0051 0.3247 0.1448 0.125 Uiso 1 1 calc R
C12 C 0.0312(3) 0.3898(8) 0.0912(3) 0.087(2) Uani 1 1 d .
H12A H 0.0114 0.4561 0.0895 0.104 Uiso 1 1 calc R
C13 C 0.0707(2) 0.3735(5) 0.0604(3) 0.0571(14) Uani 1 1 d .
H13A H 0.0775 0.4287 0.0379 0.069 Uiso 1 1 calc R
C14 C 0.0754(4) -0.0095(8) -0.0146(6) 0.150(6) Uani 1 1 d .
H14A H 0.0745 -0.0248 0.0225 0.225 Uiso 1 1 calc R
H14B H 0.0616 -0.0720 -0.0379 0.225 Uiso 1 1 calc R
H14C H 0.0483 0.0503 -0.0299 0.225 Uiso 1 1 calc R
C15 C 0.2107(3) -0.0865(5) 0.0138(4) 0.096(3) Uani 1 1 d .
H15A H 0.2144 -0.1021 0.0521 0.144 Uiso 1 1 calc R
H15B H 0.2506 -0.0655 0.0114 0.144 Uiso 1 1 calc R
H15C H 0.1964 -0.1498 -0.0087 0.144 Uiso 1 1 calc R
C16 C 0.1488(5) 0.0518(9) -0.0881(4) 0.127(4) Uani 1 1 d .
H16A H 0.1196 0.1093 -0.1025 0.191 Uiso 1 1 calc R
H16B H 0.1348 -0.0123 -0.1099 0.191 Uiso 1 1 calc R
H16C H 0.1889 0.0723 -0.0900 0.191 Uiso 1 1 calc R
C17 C 0.2535(2) 0.4271(4) 0.18060(19) 0.0429(11) Uani 1 1 d .
C18 C 0.2853(3) 0.5049(6) 0.2180(3) 0.0640(16) Uani 1 1 d .
H18A H 0.3056 0.5600 0.2055 0.077 Uiso 1 1 calc R
C19 C 0.2878(4) 0.5033(7) 0.2734(3) 0.089(2) Uani 1 1 d .
H19A H 0.3090 0.5573 0.2977 0.106 Uiso 1 1 calc R
C20 C 0.2592(4) 0.4224(7) 0.2924(3) 0.090(2) Uani 1 1 d .
H20A H 0.2612 0.4199 0.3299 0.108 Uiso 1 1 calc R
C21 C 0.2270(4) 0.3444(6) 0.2557(3) 0.077(2) Uani 1 1 d .
H21A H 0.2070 0.2894 0.2685 0.092 Uiso 1 1 calc R
C22 C 0.2240(3) 0.3464(5) 0.1998(2) 0.0584(14) Uani 1 1 d .
H22A H 0.2021 0.2931 0.1754 0.070 Uiso 1 1 calc R
C23 C 0.1946(2) 0.5398(4) 0.0773(2) 0.0385(10) Uani 1 1 d .
C24 C 0.1658(3) 0.6010(5) 0.1080(2) 0.0572(14) Uani 1 1 d .
H24A H 0.1779 0.5926 0.1466 0.069 Uiso 1 1 calc R
C25 C 0.1195(3) 0.6746(6) 0.0823(3) 0.0742(18) Uani 1 1 d .
H25A H 0.1010 0.7157 0.1037 0.089 Uiso 1 1 calc R
C26 C 0.1005(3) 0.6869(5) 0.0242(3) 0.0738(19) Uani 1 1 d .
H26A H 0.0685 0.7344 0.0065 0.089 Uiso 1 1 calc R
C27 C 0.1296(3) 0.6283(5) -0.0065(3) 0.0590(15) Uani 1 1 d .
H27A H 0.1177 0.6374 -0.0451 0.071 Uiso 1 1 calc R
C28 C 0.1762(2) 0.5560(4) 0.0191(2) 0.0456(11) Uani 1 1 d .
H28A H 0.1957 0.5175 -0.0024 0.055 Uiso 1 1 calc R
C29 C 0.3958(2) 0.3174(4) 0.08777(17) 0.0335(9) Uani 1 1 d .
C30 C 0.5284(2) 0.3198(4) 0.1619(2) 0.0416(11) Uani 1 1 d .
C31 C 0.5733(2) 0.2905(5) 0.2119(3) 0.0603(15) Uani 1 1 d .
H31A H 0.5611 0.2658 0.2416 0.072 Uiso 1 1 calc R
C32 C 0.6353(3) 0.2979(7) 0.2176(4) 0.094(3) Uani 1 1 d .
H32A H 0.6651 0.2796 0.2514 0.113 Uiso 1 1 calc R
C33 C 0.6533(3) 0.3325(7) 0.1729(5) 0.101(3) Uani 1 1 d .
H33A H 0.6955 0.3344 0.1764 0.121 Uiso 1 1 calc R
C34 C 0.6109(4) 0.3639(6) 0.1241(4) 0.084(2) Uani 1 1 d .
H34A H 0.6238 0.3896 0.0948 0.101 Uiso 1 1 calc R
C35 C 0.5485(3) 0.3572(5) 0.1184(3) 0.0597(15) Uani 1 1 d .
H35A H 0.5192 0.3780 0.0849 0.072 Uiso 1 1 calc R
C36 C 0.4338(2) 0.2315(4) 0.20286(19) 0.0402(11) Uani 1 1 d .
C37 C 0.4562(2) 0.1275(4) 0.2051(2) 0.0464(12) Uani 1 1 d .
H37A H 0.4839 0.1098 0.1860 0.056 Uiso 1 1 calc R
C38 C 0.4374(3) 0.0487(5) 0.2360(3) 0.0631(16) Uani 1 1 d .
H38A H 0.4524 -0.0215 0.2370 0.076 Uiso 1 1 calc R
C39 C 0.3968(3) 0.0741(6) 0.2650(3) 0.0727(19) Uani 1 1 d .
H39A H 0.3842 0.0212 0.2854 0.087 Uiso 1 1 calc R
C40 C 0.3750(3) 0.1782(6) 0.2635(2) 0.0634(16) Uani 1 1 d .
H40A H 0.3483 0.1962 0.2836 0.076 Uiso 1 1 calc R
C41 C 0.3926(2) 0.2555(5) 0.2323(2) 0.0522(13) Uani 1 1 d .
H41A H 0.3767 0.3252 0.2308 0.063 Uiso 1 1 calc R
C42 C 0.5473(4) 0.5866(7) 0.2002(4) 0.110(3) Uani 1 1 d .
H42A H 0.5349 0.6187 0.1636 0.164 Uiso 1 1 calc R
H42B H 0.5730 0.5247 0.2006 0.164 Uiso 1 1 calc R
H42C H 0.5703 0.6383 0.2273 0.164 Uiso 1 1 calc R
C43 C 0.5004(4) 0.4829(6) 0.2889(3) 0.097(3) Uani 1 1 d .
H43A H 0.4641 0.4605 0.2979 0.145 Uiso 1 1 calc R
H43B H 0.5230 0.5353 0.3158 0.145 Uiso 1 1 calc R
H43C H 0.5266 0.4213 0.2898 0.145 Uiso 1 1 calc R
C44 C 0.4314(3) 0.6673(5) 0.2183(3) 0.0720(19) Uani 1 1 d .
H44A H 0.4196 0.7001 0.1819 0.108 Uiso 1 1 calc R
H44B H 0.4565 0.7170 0.2455 0.108 Uiso 1 1 calc R
H44C H 0.3947 0.6494 0.2278 0.108 Uiso 1 1 calc R
C45 C 0.4251(2) 0.0960(4) 0.06413(19) 0.0408(11) Uani 1 1 d .
C46 C 0.4132(3) -0.0052(4) 0.0831(3) 0.0530(13) Uani 1 1 d .
H46A H 0.3747 -0.0195 0.0876 0.064 Uiso 1 1 calc R
C47 C 0.4591(3) -0.0846(5) 0.0950(3) 0.0691(18) Uani 1 1 d .
H47A H 0.4510 -0.1526 0.1069 0.083 Uiso 1 1 calc R
C48 C 0.5155(3) -0.0631(5) 0.0894(3) 0.0736(19) Uani 1 1 d .
H48A H 0.5461 -0.1162 0.0980 0.088 Uiso 1 1 calc R
C49 C 0.5280(3) 0.0367(6) 0.0711(3) 0.0743(19) Uani 1 1 d .
H49A H 0.5670 0.0508 0.0678 0.089 Uiso 1 1 calc R
C50 C 0.4825(3) 0.1157(5) 0.0578(3) 0.0539(13) Uani 1 1 d .
H50A H 0.4907 0.1824 0.0445 0.065 Uiso 1 1 calc R
C51 C 0.3499(2) 0.2270(4) -0.02461(19) 0.0413(11) Uani 1 1 d .
C52 C 0.3175(4) 0.1502(6) -0.0621(3) 0.078(2) Uani 1 1 d .
H52A H 0.3041 0.0871 -0.0494 0.094 Uiso 1 1 calc R
C53 C 0.3050(4) 0.1673(7) -0.1189(3) 0.094(3) Uani 1 1 d .
H53A H 0.2825 0.1158 -0.1442 0.113 Uiso 1 1 calc R
C54 C 0.3249(4) 0.2580(7) -0.1385(3) 0.084(2) Uani 1 1 d .
H54A H 0.3175 0.2671 -0.1768 0.100 Uiso 1 1 calc R
C55 C 0.3555(4) 0.3350(6) -0.1020(3) 0.079(2) Uani 1 1 d .
H55A H 0.3676 0.3988 -0.1153 0.095 Uiso 1 1 calc R
C56 C 0.3692(3) 0.3191(5) -0.0443(2) 0.0576(14) Uani 1 1 d .
H56A H 0.3915 0.3711 -0.0193 0.069 Uiso 1 1 calc R
C57 C 0.3220(3) 0.7056(4) 0.0808(2) 0.0511(13) Uani 1 1 d .
C58 C 0.3493(3) 0.7613(5) -0.0070(2) 0.0589(14) Uani 1 1 d .
C59 C 0.4324(3) 0.6173(5) 0.0412(3) 0.0639(16) Uani 1 1 d .
C60 C 0.2994(2) 0.5744(4) -0.0280(2) 0.0482(12) Uani 1 1 d .
O1 O 0.3022(2) 0.7474(4) 0.1116(2) 0.0783(13) Uani 1 1 d .
O2 O 0.3457(3) 0.8380(4) -0.0335(2) 0.0972(18) Uani 1 1 d .
O3 O 0.4835(2) 0.6045(5) 0.0447(3) 0.1056(19) Uani 1 1 d .
O4 O 0.2664(2) 0.5385(4) -0.06874(18) 0.0750(13) Uani 1 1 d .

loop_
_atom_site_aniso_label
_atom_site_aniso_U_11
_atom_site_aniso_U_22
_atom_site_aniso_U_33
_atom_site_aniso_U_23
_atom_site_aniso_U_13
_atom_site_aniso_U_12
Fe1 0.0422(4) 0.0368(4) 0.0407(4) 0.0059(3) 0.0153(3) -0.0021(3)
Sn1 0.03237(19) 0.0432(2) 0.0418(2) 0.01056(13) 0.00837(14) -0.00061(13)
Sn2 0.03205(18) 0.0315(2) 0.02842(18) 0.00031(11) 0.00966(13) -0.00100(11)
P1 0.0316(6) 0.0382(7) 0.0405(6) 0.0029(5) 0.0048(5) -0.0020(5)
P2 0.0316(6) 0.0384(6) 0.0317(6) 0.0010(5) 0.0117(4) -0.0014(5)
P3 0.0297(5) 0.0394(6) 0.0296(6) 0.0016(4) 0.0077(4) -0.0009(5)
P4 0.0364(6) 0.0309(6) 0.0371(6) -0.0018(5) 0.0126(5) -0.0010(5)
Si1 0.0437(9) 0.0462(10) 0.1324(19) -0.0219(10) -0.0074(10) -0.0018(7)
Si2 0.0466(8) 0.0572(9) 0.0420(8) -0.0173(6) 0.0026(6) -0.0051(7)
N1 0.038(2) 0.041(2) 0.070(3) 0.004(2) -0.001(2) -0.0024(18)
N2 0.0327(19) 0.042(2) 0.0316(19) -0.0012(16) 0.0053(15) -0.0030(16)
C1 0.030(2) 0.042(3) 0.041(2) -0.002(2) 0.0066(18) -0.0012(19)
C2 0.042(3) 0.039(3) 0.043(3) -0.004(2) 0.001(2) 0.004(2)
C3 0.053(3) 0.060(4) 0.050(3) -0.005(3) 0.002(2) -0.001(3)
C4 0.067(4) 0.083(5) 0.057(4) 0.004(3) -0.013(3) 0.007(3)
C5 0.105(6) 0.083(5) 0.043(3) 0.000(3) 0.005(4) -0.003(4)
C6 0.073(4) 0.084(5) 0.050(3) -0.005(3) 0.021(3) -0.013(3)
C7 0.055(3) 0.061(3) 0.044(3) -0.006(2) 0.012(2) -0.003(3)
C8 0.033(2) 0.070(4) 0.042(3) 0.005(2) 0.007(2) -0.010(2)
C9 0.056(4) 0.107(6) 0.068(4) 0.030(4) 0.012(3) -0.012(4)
C10 0.080(5) 0.153(9) 0.076(5) 0.033(5) 0.040(4) -0.026(6)
C11 0.062(5) 0.190(11) 0.072(5) -0.014(6) 0.038(4) -0.009(6)
C12 0.047(4) 0.139(7) 0.082(5) -0.024(5) 0.031(3) -0.015(4)
C13 0.039(3) 0.072(4) 0.064(3) -0.013(3) 0.021(2) -0.007(3)
C14 0.055(4) 0.084(6) 0.290(16) -0.055(8) 0.026(7) -0.029(4)
C15 0.071(4) 0.045(4) 0.162(8) 0.001(4) 0.024(5) 0.015(3)
C16 0.125(8) 0.122(8) 0.095(7) -0.039(6) -0.022(6) 0.007(6)
C17 0.048(3) 0.050(3) 0.035(2) 0.000(2) 0.019(2) 0.007(2)
C18 0.073(4) 0.073(4) 0.053(3) -0.021(3) 0.029(3) -0.017(3)
C19 0.116(6) 0.096(6) 0.050(4) -0.028(4) 0.021(4) -0.006(5)
C20 0.131(7) 0.105(6) 0.047(4) 0.009(4) 0.046(4) 0.031(5)
C21 0.102(6) 0.082(5) 0.062(4) 0.018(4) 0.050(4) 0.005(4)
C22 0.068(4) 0.067(4) 0.047(3) 0.005(3) 0.027(3) 0.000(3)
C23 0.035(2) 0.034(2) 0.048(3) 0.0048(19) 0.014(2) 0.0012(18)
C24 0.051(3) 0.068(4) 0.056(3) 0.009(3) 0.022(2) 0.015(3)
C25 0.067(4) 0.078(5) 0.084(5) -0.003(4) 0.032(4) 0.020(3)
C26 0.060(4) 0.061(4) 0.095(5) 0.016(4) 0.017(3) 0.022(3)
C27 0.048(3) 0.064(4) 0.061(3) 0.018(3) 0.011(3) -0.001(3)
C28 0.040(3) 0.047(3) 0.050(3) 0.004(2) 0.015(2) -0.003(2)
C29 0.032(2) 0.036(2) 0.032(2) 0.0019(18) 0.0089(17) 0.0029(18)
C30 0.031(2) 0.043(3) 0.051(3) 0.000(2) 0.014(2) -0.0001(19)
C31 0.038(3) 0.063(4) 0.072(4) 0.014(3) 0.007(3) 0.002(3)
C32 0.039(3) 0.096(6) 0.131(7) 0.009(5) 0.003(4) 0.011(4)
C33 0.043(4) 0.103(6) 0.168(9) -0.012(6) 0.050(5) 0.004(4)
C34 0.068(5) 0.083(5) 0.128(7) -0.015(5) 0.068(5) -0.022(4)
C35 0.056(3) 0.063(4) 0.071(4) -0.004(3) 0.036(3) -0.005(3)
C36 0.034(2) 0.049(3) 0.034(2) 0.008(2) 0.0060(18) -0.001(2)
C37 0.050(3) 0.045(3) 0.041(3) 0.005(2) 0.010(2) -0.005(2)
C38 0.068(4) 0.051(3) 0.060(4) 0.012(3) 0.004(3) -0.006(3)
C39 0.075(4) 0.085(5) 0.058(4) 0.027(3) 0.022(3) -0.025(4)
C40 0.054(3) 0.089(5) 0.052(3) 0.018(3) 0.022(3) -0.005(3)
C41 0.044(3) 0.068(4) 0.041(3) 0.013(2) 0.008(2) 0.000(2)
C42 0.076(5) 0.103(6) 0.161(9) -0.074(6) 0.052(5) -0.050(5)
C43 0.126(7) 0.093(6) 0.038(3) -0.017(3) -0.022(4) 0.027(5)
C44 0.075(4) 0.067(4) 0.058(4) -0.017(3) 0.000(3) -0.001(3)
C45 0.044(3) 0.037(3) 0.038(2) -0.007(2) 0.0092(19) 0.003(2)
C46 0.053(3) 0.033(3) 0.072(4) -0.002(2) 0.017(3) -0.003(2)
C47 0.066(4) 0.041(3) 0.088(5) 0.004(3) 0.008(3) 0.008(3)
C48 0.069(4) 0.048(4) 0.092(5) -0.002(3) 0.008(3) 0.023(3)
C49 0.060(4) 0.070(4) 0.095(5) -0.006(4) 0.028(4) 0.013(3)
C50 0.048(3) 0.048(3) 0.070(3) -0.003(3) 0.025(3) -0.001(2)
C51 0.040(2) 0.045(3) 0.036(2) -0.003(2) 0.0083(19) 0.003(2)
C52 0.098(5) 0.076(5) 0.052(4) -0.018(3) 0.012(3) -0.029(4)
C53 0.114(6) 0.110(6) 0.046(4) -0.025(4) 0.010(4) -0.032(5)
C54 0.110(6) 0.103(6) 0.037(3) -0.008(3) 0.022(3) 0.007(5)
C55 0.120(6) 0.070(4) 0.053(4) 0.007(3) 0.037(4) -0.009(4)
C56 0.084(4) 0.054(3) 0.039(3) -0.002(2) 0.027(3) -0.007(3)
C57 0.056(3) 0.044(3) 0.051(3) 0.011(2) 0.013(3) 0.004(2)
C58 0.067(4) 0.053(3) 0.056(3) 0.008(3) 0.018(3) -0.010(3)
C59 0.052(3) 0.060(4) 0.081(4) 0.022(3) 0.023(3) -0.001(3)
C60 0.052(3) 0.050(3) 0.046(3) 0.011(2) 0.021(2) -0.001(2)
O1 0.096(3) 0.074(3) 0.070(3) -0.011(2) 0.033(3) 0.023(3)
O2 0.135(5) 0.064(3) 0.095(4) 0.038(3) 0.039(3) -0.004(3)
O3 0.051(3) 0.134(5) 0.140(5) 0.032(4) 0.042(3) 0.006(3)
O4 0.075(3) 0.094(3) 0.048(2) -0.007(2) 0.008(2) -0.025(2)

loop_
_atom_type_symbol
_atom_type_description
_atom_type_scat_dispersion_real
_atom_type_scat_dispersion_imag
_atom_type_scat_source
C C 0.0033 0.0016 'International Tables Vol C Tables 4.2.6.8 and 6.1.1.4'
H H 0.0000 0.0000 'International Tables Vol C Tables 4.2.6.8 and 6.1.1.4'
N N 0.0061 0.0033 'International Tables Vol C Tables 4.2.6.8 and 6.1.1.4'
Si Si 0.0817 0.0704 'International Tables Vol C Tables 4.2.6.8 and 6.1.1.4'
Sn Sn -0.6537 1.4246 'International Tables Vol C Tables 4.2.6.8 and 6.1.1.4'
P P 0.1023 0.0942 'International Tables Vol C Tables 4.2.6.8 and 6.1.1.4'
O O 0.0106 0.0060 'International Tables Vol C Tables 4.2.6.8 and 6.1.1.4'
Fe Fe 0.3463 0.8444 'International Tables Vol C Tables 4.2.6.8 and 6.1.1.4'

loop_
_geom_angle_atom_site_label_1
_geom_angle_atom_site_label_2
_geom_angle_atom_site_label_3
_geom_angle
C58 Fe1 C60 91.9(3)
C58 Fe1 C57 92.3(3)
C60 Fe1 C57 119.9(2)
C58 Fe1 C59 93.4(3)
C60 Fe1 C59 115.0(3)
C57 Fe1 C59 124.5(3)
C58 Fe1 Sn2 177.3(2)
C60 Fe1 Sn2 90.66(16)
C57 Fe1 Sn2 85.67(17)
C59 Fe1 Sn2 86.31(19)
C1 Sn1 N1 70.04(16)
C1 Sn1 P4 91.33(13)
N1 Sn1 P4 110.60(14)
C1 Sn1 P1 36.32(11)
N1 Sn1 P1 34.21(11)
P4 Sn1 P1 107.80(4)
C29 Sn2 N2 73.31(15)
C29 Sn2 Fe1 132.44(12)
N2 Sn2 Fe1 121.09(10)
C29 Sn2 P2 103.94(12)
N2 Sn2 P2 106.60(11)
Fe1 Sn2 P2 112.41(3)
C29 Sn2 P3 37.46(11)
N2 Sn2 P3 35.88(11)
Fe1 Sn2 P3 138.79(3)
P2 Sn2 P3 108.15(4)
N1 P1 C1 100.7(2)
N1 P1 C2 110.1(2)
C1 P1 C2 116.6(2)
N1 P1 C8 111.9(3)
C1 P1 C8 112.9(2)
C2 P1 C8 104.9(2)
N1 P1 Sn1 51.44(14)
C1 P1 Sn1 50.07(16)
C2 P1 Sn1 136.00(18)
C8 P1 Sn1 118.95(16)
C1 P2 C23 112.3(2)
C1 P2 C17 114.4(2)
C23 P2 C17 104.3(2)
C1 P2 Sn2 99.42(16)
C23 P2 Sn2 110.42(15)
C17 P2 Sn2 116.26(16)
N2 P3 C29 100.7(2)
N2 P3 C36 111.6(2)
C29 P3 C36 113.9(2)
N2 P3 C30 109.7(2)
C29 P3 C30 116.3(2)
C36 P3 C30 104.8(2)
N2 P3 Sn2 51.21(13)
C29 P3 Sn2 49.49(15)
C36 P3 Sn2 125.62(15)
C30 P3 Sn2 129.37(17)
C29 P4 C51 109.1(2)
C29 P4 C45 109.2(2)
C51 P4 C45 102.5(2)
C29 P4 Sn1 98.43(15)
C51 P4 Sn1 125.14(16)
C45 P4 Sn1 112.04(17)
N1 Si1 C14 111.7(4)
N1 Si1 C15 105.8(3)
C14 Si1 C15 113.8(5)
N1 Si1 C16 113.3(4)
C14 Si1 C16 104.4(6)
C15 Si1 C16 107.9(5)
N2 Si2 C44 109.0(2)
N2 Si2 C43 109.8(3)
C44 Si2 C43 109.0(3)
N2 Si2 C42 113.1(3)
C44 Si2 C42 106.4(4)
C43 Si2 C42 109.5(5)
P1 N1 Si1 134.0(3)
P1 N1 Sn1 94.4(2)
Si1 N1 Sn1 130.2(2)
P3 N2 Si2 129.1(2)
P3 N2 Sn2 92.90(17)
Si2 N2 Sn2 133.1(2)
P1 C1 P2 133.5(3)
P1 C1 Sn1 93.6(2)
P2 C1 Sn1 126.6(2)
C3 C2 C7 119.0(5)
C3 C2 P1 123.0(5)
C7 C2 P1 117.6(4)
C4 C3 C2 120.9(6)
C3 C4 C5 119.2(6)
C6 C5 C4 120.4(6)
C7 C6 C5 120.3(6)
C6 C7 C2 120.3(5)
C9 C8 C13 118.8(6)
C9 C8 P1 119.1(5)
C13 C8 P1 121.5(4)
C8 C9 C10 119.2(8)
C11 C10 C9 120.9(8)
C12 C11 C10 120.2(8)
C11 C12 C13 120.7(9)
C12 C13 C8 120.2(7)
C22 C17 C18 118.4(5)
C22 C17 P2 121.5(4)
C18 C17 P2 120.1(4)
C19 C18 C17 121.7(7)
C20 C19 C18 119.7(7)
C19 C20 C21 119.4(6)
C20 C21 C22 121.0(7)
C17 C22 C21 119.8(6)
C24 C23 C28 117.9(4)
C24 C23 P2 123.6(4)
C28 C23 P2 118.3(4)
C23 C24 C25 121.4(6)
C24 C25 C26 119.8(6)
C27 C26 C25 119.3(6)
C26 C27 C28 120.9(6)
C27 C28 C23 120.7(5)
P3 C29 P4 129.6(3)
P3 C29 Sn2 93.1(2)
P4 C29 Sn2 131.3(2)
C35 C30 C31 118.1(5)
C35 C30 P3 118.3(4)
C31 C30 P3 123.0(4)
C32 C31 C30 120.7(7)
C31 C32 C33 119.5(8)
C34 C33 C32 121.5(7)
C33 C34 C35 119.0(7)
C34 C35 C30 121.3(7)
C37 C36 C41 118.4(5)
C37 C36 P3 121.4(4)
C41 C36 P3 119.3(4)
C36 C37 C38 120.2(5)
C39 C38 C37 120.5(6)
C40 C39 C38 119.6(6)
C41 C40 C39 120.0(6)
C40 C41 C36 121.3(6)
C50 C45 C46 119.3(5)
C50 C45 P4 121.4(4)
C46 C45 P4 119.2(4)
C47 C46 C45 119.6(6)
C48 C47 C46 120.1(6)
C47 C48 C49 120.7(6)
C48 C49 C50 120.1(7)
C45 C50 C49 120.1(6)
C56 C51 C52 119.2(5)
C56 C51 P4 123.0(4)
C52 C51 P4 117.8(4)
C51 C52 C53 119.6(7)
C54 C53 C52 121.3(6)
C55 C54 C53 119.5(6)
C54 C55 C56 120.2(7)
C51 C56 C55 120.1(6)
O1 C57 Fe1 178.8(5)
O2 C58 Fe1 177.0(6)
O3 C59 Fe1 176.5(6)
O4 C60 Fe1 174.8(5)

loop_
_geom_bond_atom_site_label_1
_geom_bond_atom_site_label_2
_geom_bond_distance
Fe1 C58 1.776(6)
Fe1 C60 1.778(6)
Fe1 C57 1.785(6)
Fe1 C59 1.790(6)
Fe1 Sn2 2.5046(7)
Sn1 C1 2.207(5)
Sn1 N1 2.252(4)
Sn1 P4 2.6899(12)
Sn1 P1 2.8717(12)
Sn2 C29 2.134(4)
Sn2 N2 2.188(4)
Sn2 P2 2.6167(12)
Sn2 P3 2.8032(11)
P1 N1 1.619(5)
P1 C1 1.704(4)
P1 C2 1.811(5)
P1 C8 1.833(5)
P2 C1 1.711(5)
P2 C23 1.819(5)
P2 C17 1.827(5)
P3 N2 1.645(4)
P3 C29 1.707(4)
P3 C36 1.808(5)
P3 C30 1.813(5)
P4 C29 1.754(5)
P4 C51 1.819(5)
P4 C45 1.833(5)
Si1 N1 1.732(5)
Si1 C14 1.820(9)
Si1 C15 1.840(7)
Si1 C16 1.910(11)
Si2 N2 1.740(4)
Si2 C44 1.841(7)
Si2 C43 1.855(7)
Si2 C42 1.870(8)
C2 C3 1.394(7)
C2 C7 1.398(8)
C3 C4 1.375(9)
C4 C5 1.399(11)
C5 C6 1.377(10)
C6 C7 1.375(8)
C8 C9 1.362(8)
C8 C13 1.374(8)
C9 C10 1.382(11)
C10 C11 1.344(13)
C11 C12 1.321(13)
C12 C13 1.372(9)
C17 C22 1.371(8)
C17 C18 1.379(8)
C18 C19 1.379(9)
C19 C20 1.359(12)
C20 C21 1.375(11)
C21 C22 1.389(8)
C23 C24 1.383(7)
C23 C28 1.404(7)
C24 C25 1.384(9)
C25 C26 1.397(10)
C26 C27 1.369(9)
C27 C28 1.378(8)
C30 C35 1.391(8)
C30 C31 1.391(7)
C31 C32 1.365(9)
C32 C33 1.381(13)
C33 C34 1.355(13)
C34 C35 1.377(9)
C36 C37 1.377(7)
C36 C41 1.394(7)
C37 C38 1.395(8)
C38 C39 1.378(10)
C39 C40 1.376(10)
C40 C41 1.375(8)
C45 C50 1.380(7)
C45 C46 1.396(7)
C46 C47 1.391(8)
C47 C48 1.355(10)
C48 C49 1.377(10)
C49 C50 1.381(8)
C51 C56 1.368(7)
C51 C52 1.376(8)
C52 C53 1.383(10)
C53 C54 1.359(11)
C54 C55 1.353(10)
C55 C56 1.400(8)
C57 O1 1.136(7)
C58 O2 1.150(7)
C59 O3 1.142(7)
C60 O4 1.149(6)

loop_
_platon_squeeze_void_nr
_platon_squeeze_void_average_x
_platon_squeeze_void_average_y
_platon_squeeze_void_average_z
_platon_squeeze_void_volume
_platon_squeeze_void_count_electrons
1 0.250 -0.105 0.750 454.1 16.0
2 0.750 -0.075 0.250 454.1 16.4
3 0.929 0.084 0.880 21.8 -0.5
4 0.429 0.416 0.380 21.8 -0.5
5 0.571 0.584 0.620 21.8 -0.6
6 0.071 0.916 0.120 21.8 0.0
